data_4339497
loop_
_publ_author_name
'Tronic, Tristan A.'
'deKrafft, Kathryn E'
'Lim, Mi Jung'
'Ley, Amanda N.'
'Pike, Robert D.'

_publ_section_title
;
 Copper(I) cyanide networks: synthesis, luminescence behavior and thermal
 analysis. Part 1. Diimine ligands.
;
_journal_issue 21
_journal_name_full 'Inorganic chemistry'
_journal_page_first 8897
_journal_page_last 8912
_journal_paper_doi 10.1021/ic7007057
_journal_volume 46
_journal_year 2007
_chemical_formula_moiety 'C7.50 H4 Cu3.50 N5.50'
_chemical_formula_sum 'C7.5 H4 Cu3.5 N5.5'
_chemical_formula_weight 393.55
_chemical_name_common
;
 [(CuCN)~7~(Pym)~2~]
;
_chemical_name_systematic
; 
 catena-poly[!mu-dipyrimidinehepta-!mu-cyano-)heptacopper(I)]
;
_space_group_IT_number 2
_symmetry_cell_setting triclinic
_symmetry_space_group_name_Hall '-P 1'
_symmetry_space_group_name_H-M 'P -1'
_atom_sites_solution_hydrogens geom
_atom_sites_solution_primary direct
_atom_sites_solution_secondary difmap
_audit_creation_method SHELXL-97
_cell_angle_alpha 91.8460(10)
_cell_angle_beta 97.9390(10)
_cell_angle_gamma 108.8150(10)
_cell_formula_units_Z 2
_cell_length_a 6.78780(10)
_cell_length_b 8.77390(10)
_cell_length_c 9.33840(10)
_cell_measurement_temperature 100(2)
_cell_volume 519.639(12)
_computing_cell_refinement 'SAINTPLUS (Bruker AXS, 2004)'
_computing_data_collection 'APEX2 (Bruker AXS, 2004)'
_computing_data_reduction SAINTPLUS
_computing_molecular_graphics 'ORTEP3 (Farrugia, 1997)'
_computing_publication_material 'SHELXL97 (Sheldrick, 1997)'
_computing_structure_refinement 'XSHELL (Bruker, 2004)'
_computing_structure_solution 'SHELXS97 (Sheldrick, 1997)'
_diffrn_ambient_temperature 100(2)
_diffrn_measured_fraction_theta_full 0.968
_diffrn_measured_fraction_theta_max 0.968
_diffrn_measurement_device_type 'Bruker SMART Apex II CCD'
_diffrn_measurement_method '\w and \y'
_diffrn_radiation_monochromator graphite
_diffrn_radiation_source 'fine-focus sealed tube'
_diffrn_radiation_type CuK\a
_diffrn_radiation_wavelength 1.54178
_diffrn_reflns_av_R_equivalents 0.0442
_diffrn_reflns_av_sigmaI/netI 0.0355
_diffrn_reflns_limit_h_max 7
_diffrn_reflns_limit_h_min -8
_diffrn_reflns_limit_k_max 10
_diffrn_reflns_limit_k_min -10
_diffrn_reflns_limit_l_max 11
_diffrn_reflns_limit_l_min -11
_diffrn_reflns_number 8958
_diffrn_reflns_theta_full 66.96
_diffrn_reflns_theta_max 66.96
_diffrn_reflns_theta_min 4.80
_diffrn_standards_number 0
_exptl_absorpt_coefficient_mu 7.995
_exptl_absorpt_correction_T_max 0.7404
_exptl_absorpt_correction_T_min 0.2722
_exptl_absorpt_correction_type multi-scan
_exptl_absorpt_process_details 'SADABS (Sheldrick, 2004)'
_exptl_crystal_colour yellow
_exptl_crystal_density_diffrn 2.515
_exptl_crystal_density_method 'not measured'
_exptl_crystal_description plate
_exptl_crystal_F_000 378
_exptl_crystal_size_max 0.22
_exptl_crystal_size_mid 0.18
_exptl_crystal_size_min 0.04
_refine_diff_density_max 0.930
_refine_diff_density_min -0.740
_refine_diff_density_rms 0.153
_refine_ls_extinction_method none
_refine_ls_goodness_of_fit_ref 1.141
_refine_ls_hydrogen_treatment constr
_refine_ls_matrix_type full
_refine_ls_number_parameters 153
_refine_ls_number_reflns 1791
_refine_ls_number_restraints 0
_refine_ls_restrained_S_all 1.141
_refine_ls_R_factor_all 0.0332
_refine_ls_R_factor_gt 0.0329
_refine_ls_shift/su_max 0.001
_refine_ls_shift/su_mean 0.000
_refine_ls_structure_factor_coef Fsqd
_refine_ls_weighting_details 'calc w=1/[\s^2^(Fo^2^)+(0.0470P)^2^+0.7838P] where P=(Fo^2^+2Fc^2^)/3'
_refine_ls_weighting_scheme calc
_refine_ls_wR_factor_gt 0.0835
_refine_ls_wR_factor_ref 0.0838
_reflns_number_gt 1774
_reflns_number_total 1791
_reflns_threshold_expression >2sigma(I)
_cod_data_source_file ic7007057-file003.cif
_cod_data_source_block 6a
_cod_original_cell_volume 519.638(11)
_cod_original_sg_symbol_H-M P-1
_cod_original_formula_sum 'C7.50 H4 Cu3.50 N5.50'
_cod_database_code 4339497

loop_
_symmetry_equiv_pos_as_xyz
'x, y, z'
'-x, -y, -z'

loop_
_atom_site_label
_atom_site_type_symbol
_atom_site_fract_x
_atom_site_fract_y
_atom_site_fract_z
_atom_site_U_iso_or_equiv
_atom_site_adp_type
_atom_site_occupancy
_atom_site_symmetry_multiplicity
_atom_site_calc_flag
_atom_site_refinement_flags
_atom_site_disorder_group
Cu1 Cu 0.28167(7) 0.47224(5) 0.52126(4) 0.01355(16) Uani 1 1 d . .
Cu2 Cu 0.34582(7) 0.03558(5) 0.91381(5) 0.01259(16) Uani 1 1 d . .
Cu3 Cu 0.24501(7) 0.29975(6) 1.01624(5) 0.01495(17) Uani 1 1 d . .
Cu4 Cu 0.0000 0.5000 1.0000 0.01428(18) Uani 1 2 d S .
N1 N 0.0819(5) 0.0135(3) 0.9807(3) 0.0121(5) Uani 0.50 1 d P .
C1 C 0.0819(5) 0.0135(3) 0.9807(3) 0.0121(5) Uani 0.50 1 d P .
N2 N 0.2443(4) 0.3984(3) 0.7098(3) 0.0141(5) Uani 1 1 d . .
C2 C 0.2440(5) 0.3610(3) 0.8255(3) 0.0111(6) Uani 1 1 d . .
N3A N 0.2329(4) 0.6871(3) 1.0303(3) 0.0119(6) Uani 0.90(4) 1 d P 1
C3A C 0.6174(5) 0.1993(3) 0.9556(3) 0.0108(7) Uani 0.90(4) 1 d P 1
N4A N 0.2640(4) 0.3334(3) 1.2173(3) 0.0146(7) Uani 0.87(4) 1 d P 1
C4A C 0.2727(5) 0.3821(4) 0.3351(3) 0.0149(8) Uani 0.87(4) 1 d P 1
C3B C 0.2329(4) 0.6871(3) 1.0303(3) 0.0119(6) Uani 0.10(4) 1 d P 2
N3B N 0.6174(5) 0.1993(3) 0.9556(3) 0.0108(7) Uani 0.10(4) 1 d P 2
C4B C 0.2640(4) 0.3334(3) 1.2173(3) 0.0146(7) Uani 0.13(4) 1 d P 2
N4B N 0.2727(5) 0.3821(4) 0.3351(3) 0.0149(8) Uani 0.13(4) 1 d P 2
N5 N 0.2704(4) 0.7069(3) 0.5410(3) 0.0120(5) Uani 1 1 d . .
N6 N 0.2908(4) -0.0717(3) 0.7018(3) 0.0114(5) Uani 1 1 d . .
C5 C 0.2570(5) 0.0105(4) 0.5862(4) 0.0148(6) Uani 1 1 d . .
H5 H 0.2528 0.1169 0.6020 0.018 Uiso 1 1 calc R .
C6 C 0.2282(5) -0.0564(4) 0.4452(3) 0.0146(6) Uani 1 1 d . .
H6 H 0.2032 0.0015 0.3643 0.018 Uiso 1 1 calc R .
C7 C 0.2373(5) 0.7900(4) 0.4272(3) 0.0128(6) Uani 1 1 d . .
H7 H 0.2198 0.7415 0.3318 0.015 Uiso 1 1 calc R .
C8 C 0.2951(5) 0.7805(4) 0.6731(3) 0.0118(6) Uani 1 1 d . .
H8 H 0.3178 0.7215 0.7537 0.014 Uiso 1 1 calc R .

loop_
_atom_site_aniso_label
_atom_site_aniso_U_11
_atom_site_aniso_U_22
_atom_site_aniso_U_33
_atom_site_aniso_U_23
_atom_site_aniso_U_13
_atom_site_aniso_U_12
Cu1 0.0214(3) 0.0139(3) 0.0065(3) -0.00207(17) 0.00519(18) 0.0064(2)
Cu2 0.0099(3) 0.0123(3) 0.0136(3) -0.00557(17) 0.00402(18) 0.00077(19)
Cu3 0.0181(3) 0.0207(3) 0.0061(3) -0.00030(18) 0.00361(19) 0.0061(2)
Cu4 0.0122(3) 0.0115(3) 0.0143(3) -0.0010(2) 0.0021(2) -0.0026(2)
N1 0.0119(12) 0.0090(12) 0.0132(13) -0.0008(10) 0.0019(10) 0.0006(10)
C1 0.0119(12) 0.0090(12) 0.0132(13) -0.0008(10) 0.0019(10) 0.0006(10)
N2 0.0179(13) 0.0122(12) 0.0116(13) -0.0021(10) 0.0033(10) 0.0041(10)
C2 0.0132(14) 0.0097(13) 0.0113(15) -0.0006(11) 0.0039(11) 0.0045(11)
N3A 0.0140(14) 0.0108(13) 0.0114(13) -0.0011(9) 0.0013(10) 0.0052(11)
C3A 0.0103(15) 0.0143(15) 0.0096(14) -0.0013(11) 0.0025(11) 0.0065(13)
N4A 0.0183(14) 0.0143(13) 0.0106(14) -0.0025(10) 0.0029(10) 0.0046(11)
C4A 0.0199(16) 0.0129(14) 0.0120(17) 0.0012(11) 0.0047(12) 0.0046(12)
C3B 0.0140(14) 0.0108(13) 0.0114(13) -0.0011(9) 0.0013(10) 0.0052(11)
N3B 0.0103(15) 0.0143(15) 0.0096(14) -0.0013(11) 0.0025(11) 0.0065(13)
C4B 0.0183(14) 0.0143(13) 0.0106(14) -0.0025(10) 0.0029(10) 0.0046(11)
N4B 0.0199(16) 0.0129(14) 0.0120(17) 0.0012(11) 0.0047(12) 0.0046(12)
N5 0.0128(12) 0.0133(12) 0.0100(12) -0.0033(9) 0.0042(10) 0.0037(10)
N6 0.0079(11) 0.0122(12) 0.0134(12) -0.0043(9) 0.0040(10) 0.0017(9)
C5 0.0113(14) 0.0161(15) 0.0186(16) -0.0018(12) 0.0044(12) 0.0061(12)
C6 0.0110(14) 0.0185(15) 0.0145(15) 0.0029(12) 0.0022(12) 0.0048(12)
C7 0.0106(14) 0.0185(15) 0.0082(14) -0.0017(11) 0.0028(11) 0.0031(12)
C8 0.0112(14) 0.0161(14) 0.0083(14) -0.0009(11) 0.0027(11) 0.0043(12)

loop_
_atom_type_symbol
_atom_type_description
_atom_type_scat_dispersion_real
_atom_type_scat_dispersion_imag
_atom_type_scat_source
C C 0.0181 0.0091 'International Tables Vol C Tables 4.2.6.8 and 6.1.1.4'
H H 0.0000 0.0000 'International Tables Vol C Tables 4.2.6.8 and 6.1.1.4'
N N 0.0311 0.0180 'International Tables Vol C Tables 4.2.6.8 and 6.1.1.4'
Cu Cu -1.9646 0.5888 'International Tables Vol C Tables 4.2.6.8 and 6.1.1.4'

loop_
_geom_angle_atom_site_label_1
_geom_angle_atom_site_label_2
_geom_angle_atom_site_label_3
_geom_angle
_geom_angle_site_symmetry_1
_geom_angle_site_symmetry_3
C4A Cu1 N2 137.56(12) . .
C4A Cu1 N5 117.77(11) . .
N2 Cu1 N5 103.35(10) . .
C4A Cu1 Cu1 72.86(10) . 2_666
N2 Cu1 Cu1 109.54(8) . 2_666
N5 Cu1 Cu1 102.36(7) . 2_666
C3A Cu2 N1 132.11(11) . .
C3A Cu2 N6 111.20(11) . .
N1 Cu2 N6 110.29(11) . .
C3A Cu2 C3A 105.41(10) . 2_657
N1 Cu2 C3A 91.55(10) . 2_657
N6 Cu2 C3A 97.75(10) . 2_657
C3A Cu2 Cu2 62.43(9) . 2_657
N1 Cu2 Cu2 119.95(8) . 2_657
N6 Cu2 Cu2 112.32(7) . 2_657
C3A Cu2 Cu2 42.99(7) 2_657 2_657
C3A Cu2 Cu3 78.16(8) . .
N1 Cu2 Cu3 57.19(8) . .
N6 Cu2 Cu3 129.26(7) . .
C3A Cu2 Cu3 128.83(7) 2_657 .
Cu2 Cu2 Cu3 115.56(2) 2_657 .
N4A Cu3 C2 155.28(12) . .
N4A Cu3 N1 100.96(11) . .
C2 Cu3 N1 102.58(11) . .
N4A Cu3 Cu4 85.20(8) . .
C2 Cu3 Cu4 76.55(9) . .
N1 Cu3 Cu4 120.21(7) . .
N4A Cu3 Cu2 116.97(8) . .
C2 Cu3 Cu2 85.83(9) . .
N1 Cu3 Cu2 42.87(7) . .
Cu4 Cu3 Cu2 152.08(2) . .
N3A Cu4 C3B 180.0 . 2_567
N3A Cu4 N3A 180.0 . 2_567
C3B Cu4 N3A 0.00(15) 2_567 2_567
N3A Cu4 Cu3 86.81(8) . 2_567
C3B Cu4 Cu3 93.20(8) 2_567 2_567
N3A Cu4 Cu3 93.20(8) 2_567 2_567
N3A Cu4 Cu3 93.20(8) . .
C3B Cu4 Cu3 86.80(8) 2_567 .
N3A Cu4 Cu3 86.80(8) 2_567 .
Cu3 Cu4 Cu3 180.0 2_567 .
C1 N1 N1 0.000(1) 2_557 2_557
C1 N1 Cu2 174.4(3) 2_557 .
N1 N1 Cu2 174.4(3) 2_557 .
C1 N1 Cu3 105.6(3) 2_557 .
N1 N1 Cu3 105.6(3) 2_557 .
Cu2 N1 Cu3 79.94(10) . .
C2 N2 Cu1 173.0(3) . .
N2 C2 Cu3 179.7(3) . .
C3A N3A Cu4 176.7(2) 2_667 .
N3A C3A Cu2 169.7(3) 2_667 .
N3A C3A Cu2 115.7(2) 2_667 2_657
Cu2 C3A Cu2 74.59(10) . 2_657
C4A N4A Cu3 167.1(2) 1_556 .
N4A C4A Cu1 176.2(3) 1_554 .
C8 N5 C7 117.0(3) . .
C8 N5 Cu1 119.4(2) . .
C7 N5 Cu1 123.6(2) . .
C8 N6 C5 116.5(3) 1_545 .
C8 N6 Cu2 122.6(2) 1_545 .
C5 N6 Cu2 120.9(2) . .
N6 C5 C6 121.7(3) . .
N6 C5 H5 119.2 . .
C6 C5 H5 119.2 . .
C7 C6 C5 117.3(3) 1_545 .
C7 C6 H6 121.3 1_545 .
C5 C6 H6 121.3 . .
N5 C7 C6 121.6(3) . 1_565
N5 C7 H7 119.2 . .
C6 C7 H7 119.2 1_565 .
N6 C8 N5 125.9(3) 1_565 .
N6 C8 H8 117.0 1_565 .
N5 C8 H8 117.0 . .

loop_
_geom_bond_atom_site_label_1
_geom_bond_atom_site_label_2
_geom_bond_distance
_geom_bond_site_symmetry_2
Cu1 C4A 1.872(3) .
Cu1 N2 1.917(3) .
Cu1 N5 2.088(3) .
Cu1 Cu1 2.9303(9) 2_666
Cu2 C3A 1.916(3) .
Cu2 N1 1.932(3) .
Cu2 N6 2.096(3) .
Cu2 C3A 2.491(3) 2_657
Cu2 Cu2 2.7091(9) 2_657
Cu2 Cu3 2.7957(6) .
Cu3 N4A 1.871(3) .
Cu3 C2 1.877(3) .
Cu3 N1 2.386(3) .
Cu3 Cu4 2.7764(5) .
Cu4 N3A 1.857(3) .
Cu4 C3B 1.857(3) 2_567
Cu4 N3A 1.857(3) 2_567
Cu4 Cu3 2.7763(5) 2_567
N1 C1 1.169(6) 2_557
N1 N1 1.169(6) 2_557
N2 C2 1.140(4) .
N3A C3A 1.159(4) 2_667
C3A N3A 1.159(4) 2_667
C3A Cu2 2.491(3) 2_657
N4A C4A 1.154(4) 1_556
C4A N4A 1.154(4) 1_554
N5 C8 1.337(4) .
N5 C7 1.343(4) .
N6 C8 1.327(4) 1_545
N6 C5 1.351(4) .
C5 C6 1.387(5) .
C5 H5 0.9500 .
C6 C7 1.374(4) 1_545
C6 H6 0.9500 .
C7 C6 1.374(4) 1_565
C7 H7 0.9500 .
C8 N6 1.327(4) 1_565
C8 H8 0.9500 .

loop_
_geom_torsion_atom_site_label_1
_geom_torsion_atom_site_label_2
_geom_torsion_atom_site_label_3
_geom_torsion_atom_site_label_4
_geom_torsion
_geom_torsion_site_symmetry_1
_geom_torsion_site_symmetry_4
C3A Cu2 Cu3 N4A -85.41(13) . .
N1 Cu2 Cu3 N4A 76.43(14) . .
N6 Cu2 Cu3 N4A 166.78(13) . .
C3A Cu2 Cu3 N4A 14.95(13) 2_657 .
Cu2 Cu2 Cu3 N4A -34.06(10) 2_657 .
C3A Cu2 Cu3 C2 84.60(13) . .
N1 Cu2 Cu3 C2 -113.55(13) . .
N6 Cu2 Cu3 C2 -23.21(13) . .
C3A Cu2 Cu3 C2 -175.04(13) 2_657 .
Cu2 Cu2 Cu3 C2 135.95(10) 2_657 .
C3A Cu2 Cu3 N1 -161.85(13) . .
N6 Cu2 Cu3 N1 90.34(13) . .
C3A Cu2 Cu3 N1 -61.49(13) 2_657 .
Cu2 Cu2 Cu3 N1 -110.49(10) 2_657 .
C3A Cu2 Cu3 Cu4 135.13(9) . .
N1 Cu2 Cu3 Cu4 -63.02(10) . .
N6 Cu2 Cu3 Cu4 27.32(10) . .
C3A Cu2 Cu3 Cu4 -124.51(9) 2_657 .
Cu2 Cu2 Cu3 Cu4 -173.51(3) 2_657 .
N4A Cu3 Cu4 N3A 82.22(11) . .
C2 Cu3 Cu4 N3A -80.99(12) . .
N1 Cu3 Cu4 N3A -177.88(11) . .
Cu2 Cu3 Cu4 N3A -133.33(9) . .
N4A Cu3 Cu4 C3B -97.78(11) . 2_567
C2 Cu3 Cu4 C3B 99.01(12) . 2_567
N1 Cu3 Cu4 C3B 2.12(11) . 2_567
Cu2 Cu3 Cu4 C3B 46.67(9) . 2_567
N4A Cu3 Cu4 N3A -97.78(11) . 2_567
C2 Cu3 Cu4 N3A 99.01(12) . 2_567
N1 Cu3 Cu4 N3A 2.12(11) . 2_567
Cu2 Cu3 Cu4 N3A 46.67(9) . 2_567
N4A Cu3 Cu4 Cu3 -57(50) . 2_567
C2 Cu3 Cu4 Cu3 140(50) . 2_567
N1 Cu3 Cu4 Cu3 43(50) . 2_567
Cu2 Cu3 Cu4 Cu3 87(50) . 2_567
C3A Cu2 N1 C1 -153(3) . 2_557
N6 Cu2 N1 C1 59(4) . 2_557
C3A Cu2 N1 C1 -40(4) 2_657 2_557
Cu2 Cu2 N1 C1 -74(4) 2_657 2_557
Cu3 Cu2 N1 C1 -177(4) . 2_557
C3A Cu2 N1 N1 -153(3) . 2_557
N6 Cu2 N1 N1 59(4) . 2_557
C3A Cu2 N1 N1 -40(4) 2_657 2_557
Cu2 Cu2 N1 N1 -74(4) 2_657 2_557
Cu3 Cu2 N1 N1 -177(4) . 2_557
C3A Cu2 N1 Cu3 24.27(17) . .
N6 Cu2 N1 Cu3 -124.37(9) . .
C3A Cu2 N1 Cu3 136.78(8) 2_657 .
Cu2 Cu2 N1 Cu3 102.76(7) 2_657 .
N4A Cu3 N1 C1 61.6(3) . 2_557
C2 Cu3 N1 C1 -110.8(3) . 2_557
Cu4 Cu3 N1 C1 -29.2(3) . 2_557
Cu2 Cu3 N1 C1 179.7(4) . 2_557
N4A Cu3 N1 N1 61.6(3) . 2_557
C2 Cu3 N1 N1 -110.8(3) . 2_557
Cu4 Cu3 N1 N1 -29.2(3) . 2_557
Cu2 Cu3 N1 N1 179.7(4) . 2_557
N4A Cu3 N1 Cu2 -118.06(11) . .
C2 Cu3 N1 Cu2 69.51(12) . .
Cu4 Cu3 N1 Cu2 151.13(5) . .
C4A Cu1 N2 C2 105(2) . .
N5 Cu1 N2 C2 -89(2) . .
Cu1 Cu1 N2 C2 19(2) 2_666 .
Cu1 N2 C2 Cu3 1(54) . .
N4A Cu3 C2 N2 76(52) . .
N1 Cu3 C2 N2 -122(52) . .
Cu4 Cu3 C2 N2 120(52) . .
Cu2 Cu3 C2 N2 -82(52) . .
C3B Cu4 N3A C3A 73(7) 2_567 2_667
N3A Cu4 N3A C3A 73(7) 2_567 2_667
Cu3 Cu4 N3A C3A -134(4) 2_567 2_667
Cu3 Cu4 N3A C3A 46(4) . 2_667
N1 Cu2 C3A N3A -67.9(14) . 2_667
N6 Cu2 C3A N3A 80.5(14) . 2_667
C3A Cu2 C3A N3A -174.6(15) 2_657 2_667
Cu2 Cu2 C3A N3A -174.6(15) 2_657 2_667
Cu3 Cu2 C3A N3A -47.2(14) . 2_667
N1 Cu2 C3A Cu2 106.69(14) . 2_657
N6 Cu2 C3A Cu2 -104.89(9) . 2_657
C3A Cu2 C3A Cu2 0.0 2_657 2_657
Cu3 Cu2 C3A Cu2 127.35(6) . 2_657
C2 Cu3 N4A C4A 11.4(14) . 1_556
N1 Cu3 N4A C4A -150.7(12) . 1_556
Cu4 Cu3 N4A C4A -30.8(12) . 1_556
Cu2 Cu3 N4A C4A 167.0(12) . 1_556
N2 Cu1 C4A N4A 152(4) . 1_554
N5 Cu1 C4A N4A -12(5) . 1_554
Cu1 Cu1 C4A N4A -108(5) 2_666 1_554
C4A Cu1 N5 C8 -174.1(2) . .
N2 Cu1 N5 C8 16.6(3) . .
Cu1 Cu1 N5 C8 -97.2(2) 2_666 .
C4A Cu1 N5 C7 6.5(3) . .
N2 Cu1 N5 C7 -162.7(2) . .
Cu1 Cu1 N5 C7 83.5(2) 2_666 .
C3A Cu2 N6 C8 106.5(2) . 1_545
N1 Cu2 N6 C8 -98.0(2) . 1_545
C3A Cu2 N6 C8 -3.4(2) 2_657 1_545
Cu2 Cu2 N6 C8 38.6(2) 2_657 1_545
Cu3 Cu2 N6 C8 -161.66(19) . 1_545
C3A Cu2 N6 C5 -70.9(3) . .
N1 Cu2 N6 C5 84.7(2) . .
C3A Cu2 N6 C5 179.2(2) 2_657 .
Cu2 Cu2 N6 C5 -138.7(2) 2_657 .
Cu3 Cu2 N6 C5 21.0(3) . .
C8 N6 C5 C6 0.0(4) 1_545 .
Cu2 N6 C5 C6 177.5(2) . .
N6 C5 C6 C7 -0.6(5) . 1_545
C8 N5 C7 C6 -0.3(4) . 1_565
Cu1 N5 C7 C6 179.1(2) . 1_565
C7 N5 C8 N6 -0.3(4) . 1_565
Cu1 N5 C8 N6 -179.7(2) . 1_565
